data_7127230
loop_
_publ_author_name
'Iwami, Hikaru'
'Xing, Junfei'
'Nakanishi, Ryo'
'Horii, Yoji'
'Katoh, Keiichi'
'Breedlove, Brian K.'
'Kawachi, Kazuhiko'
'Kasama, Yasuhiko'
'Kwon, Eunsang'
'Yamashita, Masahiro'

_publ_section_title
;
 Cocrystals of Li<sup>+</sup> encapsulated fullerenes and Tb(iii)
 double-decker single molecule magnet in a quasi-kagome lattice.
;
_journal_issue 84
_journal_name_full 'Chemical communications (Cambridge, England)'
_journal_page_first 12785
_journal_page_last 12788
_journal_paper_doi 10.1039/d0cc04349d
_journal_volume 56
_journal_year 2020
_chemical_formula_sum 'C66 H35 N6 O0.5 Tb0.5'
_chemical_formula_weight 999.46
_space_group_crystal_system monoclinic
_space_group_IT_number 12
_space_group_name_Hall '-C 2y'
_space_group_name_H-M_alt 'C 1 2/m 1'
_atom_sites_solution_hydrogens geom
_audit_creation_method SHELXL-2018/3
_audit_update_record
;
2020-06-16 deposited with the CCDC.	2020-09-14 downloaded from the CCDC.
;
_cell_angle_alpha 90
_cell_angle_beta 90.923(4)
_cell_angle_gamma 90
_cell_formula_units_Z 8
_cell_length_a 22.7366(10)
_cell_length_b 17.3024(11)
_cell_length_c 22.0606(10)
_cell_measurement_reflns_used 20814
_cell_measurement_temperature 100(2)
_cell_measurement_theta_max 30.9120
_cell_measurement_theta_min 1.7160
_cell_volume 8677.5(8)
_computing_molecular_graphics 'Yadokari-XG 2009 (Wakita Nemoto et al., 2009)'
_computing_publication_material 'Yadokari-XG 2009 (Wakita,Nemoto et al., 2009)'
_computing_structure_refinement 'SHELXL-2018/3 (Sheldrick, 2018)'
_diffrn_ambient_temperature 100(2)
_diffrn_measured_fraction_theta_full 0.974
_diffrn_measured_fraction_theta_max 0.964
_diffrn_measurement_device
;
Saturn724+ (4x4 bin mode)
;
_diffrn_radiation_type MoK\a
_diffrn_radiation_wavelength 0.71073
_diffrn_reflns_av_R_equivalents 0.0566
_diffrn_reflns_av_unetI/netI 0.0386
_diffrn_reflns_Laue_measured_fraction_full 0.974
_diffrn_reflns_Laue_measured_fraction_max 0.964
_diffrn_reflns_limit_h_max 29
_diffrn_reflns_limit_h_min -26
_diffrn_reflns_limit_k_max 22
_diffrn_reflns_limit_k_min -22
_diffrn_reflns_limit_l_max 25
_diffrn_reflns_limit_l_min -28
_diffrn_reflns_number 29177
_diffrn_reflns_point_group_measured_fraction_full 0.974
_diffrn_reflns_point_group_measured_fraction_max 0.964
_diffrn_reflns_theta_full 25.242
_diffrn_reflns_theta_max 27.499
_diffrn_reflns_theta_min 1.751
_exptl_absorpt_coefficient_mu 0.886
_exptl_crystal_colour black
_exptl_crystal_density_diffrn 1.530
_exptl_crystal_description block
_exptl_crystal_F_000 4076
_refine_diff_density_max 4.673
_refine_diff_density_min -4.277
_refine_diff_density_rms 0.206
_refine_ls_extinction_method none
_refine_ls_goodness_of_fit_ref 1.173
_refine_ls_matrix_type full
_refine_ls_number_parameters 593
_refine_ls_number_reflns 9956
_refine_ls_number_restraints 174
_refine_ls_restrained_S_all 1.194
_refine_ls_R_factor_all 0.1268
_refine_ls_R_factor_gt 0.1252
_refine_ls_shift/su_max 0.000
_refine_ls_shift/su_mean 0.000
_refine_ls_structure_factor_coef Fsqd
_refine_ls_weighting_details 'w=1/[\s^2^(Fo^2^)+(0.0392P)^2^+362.6223P] where P=(Fo^2^+2Fc^2^)/3'
_refine_ls_weighting_scheme calc
_refine_ls_wR_factor_gt 0.2828
_refine_ls_wR_factor_ref 0.2837
_reflns_Friedel_coverage 0.000
_reflns_number_gt 9707
_reflns_number_total 9956
_reflns_threshold_expression 'I > 2\s(I)'
_cod_data_source_file d0cc04349d2.cif
_cod_data_source_block TbPcOEP_C60_Et2O
_cod_depositor_comments 'Adding full bibliography for 7127230--7127236.cif.'
_cod_original_sg_symbol_H-M 'C 2/m'
_cod_original_formula_sum 'C66 H35 N6 O0.50 Tb0.50'
_cod_database_code 7127230
_shelx_shelxl_version_number 2018/3
_shelx_space_group_comment
;
The symmetry employed for this shelxl refinement is uniquely defined
by the following loop, which should always be used as a source of
symmetry information in preference to the above space-group names.
They are only intended as comments.
;

loop_
_space_group_symop_operation_xyz
'x, y, z'
'-x, y, -z'
'x+1/2, y+1/2, z'
'-x+1/2, y+1/2, -z'
'-x, -y, -z'
'x, -y, z'
'-x+1/2, -y+1/2, -z'
'x+1/2, -y+1/2, z'

loop_
_atom_site_label
_atom_site_type_symbol
_atom_site_fract_x
_atom_site_fract_y
_atom_site_fract_z
_atom_site_U_iso_or_equiv
_atom_site_adp_type
_atom_site_occupancy
_atom_site_site_symmetry_order
_atom_site_calc_flag
_atom_site_refinement_flags_posn
_atom_site_refinement_flags_adp
_atom_site_refinement_flags_occupancy
_atom_site_disorder_assembly
_atom_site_disorder_group
Tb1 Tb 0.05143(2) 0.000000 0.67084(3) 0.0262(2) Uani 1 2 d S T P . .
N1 N 0.1359(3) -0.0829(5) 0.6583(3) 0.0277(15) Uani 1 1 d . . . . .
N2 N 0.0553(4) 0.000000 0.5589(4) 0.027(2) Uani 1 2 d S T P . .
N3 N 0.0011(3) 0.1118(5) 0.6278(3) 0.0324(17) Uani 1 1 d . . . . .
N4 N -0.0526(5) 0.000000 0.6973(5) 0.046(4) Uani 1 2 d S T P . .
N5 N 0.0621(3) 0.1374(5) 0.5407(3) 0.0358(18) Uani 1 1 d . . . . .
C1 C 0.1798(4) -0.0707(6) 0.6164(4) 0.0281(18) Uani 1 1 d . . . . .
C2 C 0.1978(5) 0.000000 0.5958(5) 0.039(4) Uani 1 2 d S T P . .
H2 H 0.225592 0.000000 0.564113 0.046 Uiso 1 2 calc R U P . .
N6 N 0.0549(3) -0.0832(7) 0.7589(4) 0.046(2) Uani 1 1 d . . . . .
N7 N -0.0726(4) 0.1350(9) 0.7047(4) 0.057(3) Uani 1 1 d . . . . .
C3 C 0.0741(3) 0.0635(6) 0.5288(4) 0.0270(18) Uani 1 1 d . . . . .
C4 C 0.1355(5) -0.1595(6) 0.6702(5) 0.042(2) Uani 1 1 d . . . . .
C5 C 0.2053(5) -0.1459(8) 0.6004(5) 0.051(3) Uani 1 1 d . . . . .
C6 C 0.0273(4) 0.1576(6) 0.5862(4) 0.033(2) Uani 1 1 d . . . . .
C7 C -0.0826(4) 0.0637(12) 0.7165(5) 0.067(5) Uani 1 1 d . . . . .
C8 C 0.0108(5) 0.2377(7) 0.5962(5) 0.049(3) Uani 1 1 d . . . . .
C9 C -0.0344(5) 0.1584(8) 0.6621(5) 0.053(3) Uani 1 1 d . . . . .
C10 C 0.1786(6) -0.1995(8) 0.6328(6) 0.058(4) Uani 1 1 d . . . . .
C11 C 0.0659(6) -0.1597(10) 0.7572(5) 0.063(4) Uani 1 1 d . . . . .
C12 C 0.1007(6) -0.1945(7) 0.7152(6) 0.060(4) Uani 1 1 d . . . . .
H12 H 0.101690 -0.249419 0.716474 0.072 Uiso 1 1 calc R U . . .
C13 C -0.0296(5) 0.2378(8) 0.6442(5) 0.056(3) Uani 1 1 d . . . . .
C14 C 0.0399(6) -0.1992(9) 0.8109(6) 0.065(4) Uani 1 1 d . . . . .
C16 C 0.0267(6) 0.3050(8) 0.5696(7) 0.064(4) Uani 1 1 d . . . . .
H16 H 0.052948 0.305475 0.536555 0.076 Uiso 1 1 calc R U . . .
C21 C -0.0530(7) 0.3057(9) 0.6660(7) 0.073(5) Uani 1 1 d . . . . .
H21 H -0.079860 0.305239 0.698516 0.087 Uiso 1 1 calc R U . . .
C23 C 0.0168(6) -0.1441(14) 0.8435(7) 0.088(7) Uani 1 1 d . . . . .
C26 C 0.0030(9) 0.3744(8) 0.5924(10) 0.093(7) Uani 1 1 d . . . . .
H26 H 0.014215 0.422546 0.575364 0.112 Uiso 1 1 calc R U . . .
C28 C 0.0252(5) -0.0734(11) 0.8131(5) 0.071(5) Uani 1 1 d . . . . .
C30 C -0.0370(8) 0.3723(12) 0.6402(9) 0.087(6) Uani 1 1 d . . . . .
H30 H -0.053107 0.419407 0.654623 0.104 Uiso 1 1 calc R U . . .
C34 C 0.1890(8) -0.2858(9) 0.6353(7) 0.084(5) Uani 1 1 d . . . . .
H34A H 0.207840 -0.302888 0.597434 0.101 Uiso 1 1 calc R U . . .
H34B H 0.150836 -0.312923 0.638514 0.101 Uiso 1 1 calc R U . . .
C35 C 0.2541(5) -0.1544(12) 0.5553(7) 0.087(6) Uani 1 1 d . . . . .
H35A H 0.250602 -0.113057 0.524414 0.104 Uiso 1 1 calc R U . . .
H35B H 0.250156 -0.204751 0.534349 0.104 Uiso 1 1 calc R U . . .
C36 C 0.3150(5) -0.1496(14) 0.5865(8) 0.112(8) Uani 1 1 d . . . . .
H36A H 0.345641 -0.155262 0.556153 0.167 Uiso 1 1 calc R U . . .
H36B H 0.319235 -0.099366 0.606704 0.167 Uiso 1 1 calc R U . . .
H36C H 0.318791 -0.190984 0.616632 0.167 Uiso 1 1 calc R U . . .
C37 C 0.0113(7) 0.000000 0.8359(9) 0.061(5) Uani 1 2 d S T P . .
H37 H -0.010729 0.000000 0.872161 0.073 Uiso 1 2 calc R U P . .
C39 C 0.0470(9) -0.2858(12) 0.8205(8) 0.124(10) Uani 1 1 d . . . . .
H39A H 0.039713 -0.312191 0.781319 0.149 Uiso 1 1 calc R U . . .
H39B H 0.016472 -0.303403 0.848890 0.149 Uiso 1 1 calc R U . . .
C42 C -0.0115(7) -0.1551(15) 0.9036(7) 0.120(9) Uani 1 1 d . . . . .
H42A H 0.009149 -0.121985 0.933729 0.145 Uiso 1 1 calc R U . . .
H42B H -0.005671 -0.209481 0.916386 0.145 Uiso 1 1 calc R U . . .
C48 C 0.2290(10) -0.3069(10) 0.6904(9) 0.121(9) Uani 1 1 d . . . . .
H48A H 0.235252 -0.362916 0.691361 0.182 Uiso 1 1 calc R U . . .
H48B H 0.266906 -0.280550 0.686872 0.182 Uiso 1 1 calc R U . . .
H48C H 0.209991 -0.290569 0.727888 0.182 Uiso 1 1 calc R U . . .
C54 C 0.1076(11) -0.3113(13) 0.8456(9) 0.146(12) Uani 1 1 d . . . . .
H54A H 0.108131 -0.367595 0.850259 0.220 Uiso 1 1 calc R U . . .
H54B H 0.138178 -0.295638 0.817312 0.220 Uiso 1 1 calc R U . . .
H54C H 0.114886 -0.286831 0.885033 0.220 Uiso 1 1 calc R U . . .
O1 O 0.3836(8) 0.000000 0.3663(10) 0.125(8) Uani 1 2 d DS T P . .
C68 C 0.3439(11) 0.000000 0.4106(15) 0.111(10) Uani 1 2 d S TU P . .
H68A H 0.318599 0.045897 0.403999 0.133 Uiso 0.5 1 calc R U P . .
H68B H 0.318599 -0.045897 0.403999 0.133 Uiso 0.5 1 calc R U P . .
C69 C 0.3590(17) 0.000000 0.4660(19) 0.175(15) Uani 1 2 d S TU P . .
H69A H 0.323791 0.000000 0.491051 0.263 Uiso 1 2 calc R U P . .
H69B H 0.382466 -0.046246 0.474975 0.263 Uiso 0.5 1 calc R U P . .
H69C H 0.382466 0.046246 0.474975 0.263 Uiso 0.5 1 calc R U P . .
C76 C -0.0788(8) -0.1364(13) 0.9056(9) 0.102(6) Uani 1 1 d . . . . .
H76A H -0.093142 -0.145362 0.946690 0.153 Uiso 1 1 calc R U . . .
H76B H -0.085266 -0.082258 0.894409 0.153 Uiso 1 1 calc R U . . .
H76C H -0.100125 -0.169984 0.877021 0.153 Uiso 1 1 calc R U . . .
C74 C 0.3769(13) 0.000000 0.3022(11) 0.18(2) Uani 1 2 d DS T P . .
H74A H 0.352178 0.045668 0.292737 0.217 Uiso 0.5 1 calc R U P . .
H74B H 0.352177 -0.045668 0.292737 0.217 Uiso 0.5 1 calc R U P . .
C75 C 0.4241(12) 0.000000 0.2547(14) 0.135(13) Uani 1 2 d DS T P . .
H75A H 0.405683 0.000000 0.214257 0.203 Uiso 1 2 calc R U P . .
H75B H 0.448616 0.046246 0.259572 0.203 Uiso 0.5 1 calc R U P . .
H75C H 0.448616 -0.046246 0.259572 0.203 Uiso 0.5 1 calc R U P . .
C81 C 0.1095(4) 0.0385(7) 0.4764(4) 0.038(2) Uani 1 1 d . . . . .
C82 C 0.1418(4) 0.0825(10) 0.4350(4) 0.060(4) Uani 1 1 d . . . . .
H82 H 0.141727 0.137444 0.435084 0.072 Uiso 1 1 calc R U . . .
C83 C 0.1737(4) 0.0400(10) 0.3943(4) 0.082(7) Uani 1 1 d . . . . .
H83 H 0.196459 0.066463 0.365141 0.099 Uiso 1 1 calc R U . . .
C84 C -0.1323(4) 0.0378(9) 0.7552(4) 0.065(4) Uani 1 1 d D U . . .
C85 C -0.1762(5) 0.0814(10) 0.7836(5) 0.076(4) Uani 1 1 d D U . . .
H85 H -0.176519 0.136305 0.783226 0.091 Uiso 1 1 calc R U . . .
C86 C -0.2190(5) 0.0383(10) 0.8120(5) 0.089(6) Uani 1 1 d D U . . .
H86 H -0.249619 0.064670 0.832373 0.107 Uiso 1 1 calc R U . . .
C201 C 0.1903(4) 0.3026(3) 0.0728(4) 0.147(12) Uani 1 1 d G . . . .
C202 C 0.2053(4) 0.3019(3) 0.1329(4) 0.169(10) Uani 1 1 d G U . . .
C203 C 0.1589(4) 0.3291(4) 0.1790(4) 0.175(9) Uani 1 1 d G U . . .
C204 C 0.1073(3) 0.3540(4) 0.1603(4) 0.152(8) Uani 1 1 d G U . . .
C205 C 0.0933(3) 0.3524(4) 0.0960(4) 0.171(9) Uani 1 1 d G U . . .
C206 C 0.1314(3) 0.3306(4) 0.0524(4) 0.193(11) Uani 1 1 d G U . . .
C207 C 0.1372(3) 0.3723(5) -0.0021(3) 0.152(8) Uani 1 1 d G U . . .
C208 C 0.2010(4) 0.3730(5) -0.0181(3) 0.143(7) Uani 1 1 d G U . . .
C209 C 0.2320(4) 0.3283(4) 0.0296(4) 0.178(12) Uani 1 1 d G U . . .
C210 C 0.2878(3) 0.3517(4) 0.0504(4) 0.148(12) Uani 1 1 d G . . . .
C211 C 0.3036(3) 0.3534(4) 0.1134(4) 0.140(8) Uani 1 1 d G U . . .
C212 C 0.2618(4) 0.3282(4) 0.1552(4) 0.191(10) Uani 1 1 d G U . . .
C213 C 0.2545(4) 0.3698(5) 0.2123(3) 0.167(8) Uani 1 1 d G U . . .
C214 C 0.1929(4) 0.3711(5) 0.2269(3) 0.167(14) Uani 1 1 d G . . . .
C215 C 0.1724(4) 0.4368(6) 0.2539(2) 0.168(13) Uani 1 1 d G U . . .
C216 C 0.1112(4) 0.4614(6) 0.2317(3) 0.124(9) Uani 1 1 d G . . . .
C217 C 0.0830(3) 0.4202(5) 0.1875(4) 0.140(12) Uani 1 1 d G . . . .
C218 C 0.0496(2) 0.4646(6) 0.1401(4) 0.152(13) Uani 1 1 d G . . . .
C219 C 0.0556(2) 0.4243(6) 0.0853(4) 0.102(8) Uani 1 1 d G . . . .
C220 C 0.0632(2) 0.4616(6) 0.0295(4) 0.23(3) Uani 1 1 d G . . . .
C221 C 0.1042(3) 0.4344(6) -0.0127(3) 0.136(7) Uani 1 1 d G U . . .
C222 C 0.1325(4) 0.5000(6) -0.0414(3) 0.154(9) Uani 1 2 d G TU P . .
C223 C 0.1892(4) 0.5000(6) -0.05509(19) 0.133(8) Uani 1 2 d G TU P . .
C224 C 0.2259(4) 0.4349(6) -0.0424(2) 0.132(7) Uani 1 1 d G U . . .
C225 C 0.2822(3) 0.4602(6) -0.0234(3) 0.137(13) Uani 1 1 d G . . . .
C226 C 0.3121(3) 0.4202(5) 0.0206(4) 0.141(8) Uani 1 1 d G U . . .
C227 C 0.34536(19) 0.4651(6) 0.0684(4) 0.132(7) Uani 1 1 d G U . . .
C228 C 0.3389(2) 0.4209(5) 0.1278(4) 0.111(6) Uani 1 1 d G U . . .
C229 C 0.3321(3) 0.4603(6) 0.1814(4) 0.142(8) Uani 1 1 d G U . . .
C230 C 0.2895(3) 0.4341(6) 0.2238(3) 0.120(6) Uani 1 1 d G U . . .
C231 C 0.2625(4) 0.5000(6) 0.2511(2) 0.153(13) Uani 1 2 d G TU P . .
C232 C 0.2048(4) 0.5000(6) 0.26411(19) 0.120(10) Uani 1 2 d G TU P . .

loop_
_atom_site_aniso_label
_atom_site_aniso_U_11
_atom_site_aniso_U_22
_atom_site_aniso_U_33
_atom_site_aniso_U_23
_atom_site_aniso_U_13
_atom_site_aniso_U_12
Tb1 0.0102(2) 0.0484(4) 0.0200(3) 0.000 -0.00158(18) 0.000
N1 0.018(3) 0.038(4) 0.026(3) -0.004(3) -0.007(3) 0.001(3)
N2 0.016(4) 0.040(6) 0.025(5) 0.000 -0.002(4) 0.000
N3 0.023(3) 0.044(5) 0.030(4) -0.002(3) -0.008(3) 0.016(3)
N4 0.014(5) 0.102(11) 0.022(5) 0.000 -0.003(4) 0.000
N5 0.025(3) 0.053(5) 0.029(4) 0.009(4) -0.012(3) -0.005(3)
C1 0.021(4) 0.043(5) 0.020(4) -0.008(3) -0.010(3) 0.012(4)
C2 0.015(5) 0.086(11) 0.015(5) 0.000 0.000(4) 0.000
N6 0.021(4) 0.088(8) 0.028(4) 0.011(4) -0.007(3) -0.022(4)
N7 0.024(4) 0.114(10) 0.033(5) -0.019(6) -0.007(3) 0.026(5)
C3 0.014(3) 0.045(5) 0.021(4) 0.008(4) -0.008(3) -0.001(3)
C4 0.045(5) 0.039(5) 0.041(5) -0.002(4) -0.026(5) 0.002(4)
C5 0.032(5) 0.075(9) 0.046(6) -0.029(6) -0.018(5) 0.027(5)
C6 0.027(4) 0.037(5) 0.036(5) -0.001(4) -0.020(4) 0.007(4)
C7 0.017(4) 0.151(15) 0.033(5) -0.024(8) -0.002(4) 0.014(7)
C8 0.046(6) 0.044(6) 0.056(6) -0.008(5) -0.036(5) 0.008(5)
C9 0.037(5) 0.090(10) 0.032(5) -0.020(6) -0.021(4) 0.032(6)
C10 0.060(7) 0.059(8) 0.054(7) -0.023(6) -0.040(6) 0.026(6)
C11 0.051(7) 0.106(12) 0.032(5) 0.014(7) -0.021(5) -0.046(8)
C12 0.069(8) 0.043(6) 0.067(8) 0.023(6) -0.053(7) -0.023(6)
C13 0.052(6) 0.070(8) 0.044(6) -0.020(6) -0.030(5) 0.029(6)
C14 0.062(8) 0.079(10) 0.053(7) 0.032(7) -0.029(6) -0.046(7)
C16 0.065(8) 0.048(7) 0.076(9) 0.008(6) -0.043(7) -0.003(6)
C21 0.076(9) 0.068(9) 0.072(9) -0.025(7) -0.042(8) 0.048(8)
C23 0.043(7) 0.17(2) 0.049(7) 0.035(10) -0.010(6) -0.056(10)
C26 0.106(13) 0.040(7) 0.132(16) -0.003(9) -0.083(13) -0.004(8)
C28 0.031(5) 0.155(16) 0.028(5) 0.022(7) -0.007(4) -0.043(8)
C30 0.085(11) 0.087(13) 0.087(12) -0.036(10) -0.041(10) 0.039(10)
C34 0.104(12) 0.064(9) 0.082(10) -0.027(8) -0.054(9) 0.043(9)
C35 0.042(6) 0.149(16) 0.069(9) -0.060(10) -0.013(6) 0.037(8)
C36 0.031(6) 0.22(2) 0.084(11) -0.051(13) -0.014(7) 0.056(10)
C37 0.028(7) 0.106(17) 0.049(10) 0.000 0.002(7) 0.000
C39 0.143(16) 0.135(17) 0.090(11) 0.079(12) -0.073(12) -0.107(14)
C42 0.062(9) 0.23(3) 0.067(9) 0.065(13) 0.008(7) -0.063(13)
C48 0.18(2) 0.069(10) 0.114(14) -0.039(10) -0.099(14) 0.080(12)
C54 0.19(2) 0.121(17) 0.121(16) 0.086(14) -0.110(17) -0.100(17)
O1 0.062(11) 0.22(3) 0.094(13) 0.000 -0.011(10) 0.000
C68 0.057(13) 0.17(3) 0.11(2) 0.000 0.020(15) 0.000
C69 0.12(2) 0.28(4) 0.13(2) 0.000 0.07(2) 0.000
C76 0.087(12) 0.130(17) 0.090(12) 0.001(12) 0.030(10) -0.039(12)
C74 0.046(16) 0.22(5) 0.27(6) 0.000 0.00(3) 0.000
C75 0.08(2) 0.15(3) 0.17(3) 0.000 -0.05(2) 0.000
C81 0.016(3) 0.077(7) 0.019(4) 0.002(4) -0.007(3) -0.004(4)
C82 0.023(4) 0.132(12) 0.024(4) 0.019(6) -0.010(4) -0.015(6)
C83 0.025(4) 0.20(2) 0.019(4) 0.021(7) 0.001(4) -0.014(7)
C84 0.020(4) 0.151(13) 0.025(4) 0.002(5) 0.001(3) 0.012(5)
C85 0.043(6) 0.155(13) 0.029(5) 0.003(7) 0.007(5) 0.026(8)
C86 0.048(6) 0.188(16) 0.033(5) -0.005(7) 0.023(5) 0.006(8)
C201 0.15(2) 0.039(9) 0.25(3) -0.059(15) 0.06(2) -0.019(12)
C202 0.20(2) 0.078(13) 0.23(2) 0.070(16) 0.035(19) -0.014(15)
C203 0.201(19) 0.110(13) 0.213(18) 0.065(13) 0.036(16) -0.056(14)
C204 0.160(16) 0.127(13) 0.169(16) 0.031(13) 0.030(15) -0.109(13)
C205 0.191(18) 0.144(14) 0.178(18) -0.049(14) 0.041(15) -0.140(14)
C206 0.25(2) 0.152(17) 0.18(2) -0.067(16) 0.024(18) -0.149(17)
C207 0.163(15) 0.206(19) 0.085(10) -0.064(12) -0.032(11) -0.065(14)
C208 0.170(15) 0.192(18) 0.068(9) -0.080(11) 0.001(10) -0.016(14)
C209 0.21(2) 0.131(17) 0.190(19) -0.070(15) 0.035(16) 0.031(15)
C210 0.093(14) 0.15(2) 0.20(3) -0.123(19) -0.057(15) 0.097(15)
C211 0.103(12) 0.147(16) 0.169(16) 0.028(14) 0.031(12) 0.099(12)
C212 0.27(2) 0.136(17) 0.165(18) 0.061(15) -0.017(19) 0.135(16)
C213 0.222(17) 0.150(15) 0.127(13) 0.071(12) -0.042(14) 0.087(14)
C214 0.22(3) 0.18(3) 0.106(17) 0.120(19) -0.052(18) -0.10(2)
C215 0.32(4) 0.13(2) 0.052(10) 0.049(12) 0.050(16) 0.01(2)
C216 0.134(17) 0.18(3) 0.059(9) 0.038(11) 0.056(11) -0.006(15)
C217 0.107(16) 0.23(3) 0.081(12) -0.019(16) 0.051(11) -0.112(19)
C218 0.069(11) 0.19(3) 0.20(2) -0.04(2) 0.068(14) -0.070(14)
C219 0.044(7) 0.18(2) 0.079(10) 0.033(12) -0.030(8) -0.070(11)
C220 0.083(14) 0.38(9) 0.23(3) -0.04(3) -0.117(19) 0.00(2)
C221 0.112(13) 0.23(2) 0.067(9) -0.013(11) -0.058(9) -0.069(12)
C222 0.152(17) 0.26(2) 0.050(11) 0.000 -0.052(12) 0.000
C223 0.138(17) 0.24(2) 0.018(7) 0.000 -0.030(10) 0.000
C224 0.156(15) 0.207(19) 0.034(7) -0.039(9) 0.015(9) 0.005(13)
C225 0.088(12) 0.27(4) 0.057(9) -0.041(13) 0.037(8) 0.038(15)
C226 0.081(11) 0.19(2) 0.148(16) -0.025(15) 0.063(11) 0.068(13)
C227 0.035(6) 0.187(17) 0.175(14) -0.008(12) 0.030(8) 0.037(8)
C228 0.045(6) 0.164(13) 0.122(10) -0.012(10) -0.034(7) 0.069(8)
C229 0.121(10) 0.157(11) 0.147(10) 0.009(8) -0.038(8) 0.014(8)
C230 0.122(9) 0.136(9) 0.100(8) 0.025(8) -0.037(7) 0.036(8)
C231 0.18(2) 0.19(2) 0.089(15) 0.000 -0.070(15) 0.000
C232 0.154(19) 0.146(19) 0.060(12) 0.000 -0.025(14) 0.000

loop_
_atom_type_symbol
_atom_type_description
_atom_type_scat_dispersion_real
_atom_type_scat_dispersion_imag
_atom_type_scat_source
C C 0.0033 0.0016 'International Tables Vol C Tables 4.2.6.8 and 6.1.1.4'
H H 0.0000 0.0000 'International Tables Vol C Tables 4.2.6.8 and 6.1.1.4'
N N 0.0061 0.0033 'International Tables Vol C Tables 4.2.6.8 and 6.1.1.4'
O O 0.0106 0.0060 'International Tables Vol C Tables 4.2.6.8 and 6.1.1.4'
Tb Tb -0.1723 4.1537 'International Tables Vol C Tables 4.2.6.8 and 6.1.1.4'

loop_
_geom_angle_atom_site_label_1
_geom_angle_atom_site_label_2
_geom_angle_atom_site_label_3
_geom_angle
_geom_angle_site_symmetry_1
_geom_angle_site_symmetry_3
_geom_angle_publ_flag
N1 Tb1 N1 72.8(4) . 6 ?
N1 Tb1 N6 74.0(3) . . ?
N1 Tb1 N6 115.4(2) 6 . ?
N1 Tb1 N6 115.5(2) . 6 ?
N1 Tb1 N6 74.0(3) 6 6 ?
N6 Tb1 N6 73.0(5) . 6 ?
N1 Tb1 N3 142.8(3) . . ?
N1 Tb1 N3 81.6(3) 6 . ?
N6 Tb1 N3 142.7(3) . . ?
N6 Tb1 N3 81.4(3) 6 . ?
N1 Tb1 N3 81.6(3) . 6 ?
N1 Tb1 N3 142.8(3) 6 6 ?
N6 Tb1 N3 81.4(3) . 6 ?
N6 Tb1 N3 142.7(3) 6 6 ?
N3 Tb1 N3 105.3(4) . 6 ?
N1 Tb1 N4 143.22(19) . . ?
N1 Tb1 N4 143.22(18) 6 . ?
N6 Tb1 N4 80.0(3) . . ?
N6 Tb1 N4 80.0(3) 6 . ?
N3 Tb1 N4 69.1(2) . . ?
N3 Tb1 N4 69.1(2) 6 . ?
N1 Tb1 N2 81.0(2) . . ?
N1 Tb1 N2 81.0(2) 6 . ?
N6 Tb1 N2 143.3(3) . . ?
N6 Tb1 N2 143.3(3) 6 . ?
N3 Tb1 N2 68.5(2) . . ?
N3 Tb1 N2 68.5(2) 6 . ?
N4 Tb1 N2 106.8(3) . . ?
C4 N1 C1 106.6(8) . . ?
C4 N1 Tb1 123.4(7) . . ?
C1 N1 Tb1 124.6(6) . . ?
C3 N2 C3 108.2(10) 6 . ?
C3 N2 Tb1 120.4(5) 6 . ?
C3 N2 Tb1 120.4(5) . . ?
C6 N3 C9 107.3(9) . . ?
C6 N3 Tb1 121.3(5) . . ?
C9 N3 Tb1 121.8(7) . . ?
C7 N4 C7 107.4(16) . 6 ?
C7 N4 Tb1 124.3(8) . . ?
C7 N4 Tb1 124.3(8) 6 . ?
C6 N5 C3 121.7(8) . . ?
C2 C1 N1 125.3(8) . . ?
C2 C1 C5 126.3(9) . . ?
N1 C1 C5 108.4(9) . . ?
C1 C2 C1 126.6(11) . 6 ?
C1 C2 H2 116.7 . . ?
C1 C2 H2 116.7 6 . ?
C11 N6 C28 103.7(11) . . ?
C11 N6 Tb1 124.4(7) . . ?
C28 N6 Tb1 127.4(10) . . ?
C7 N7 C9 123.3(11) . . ?
N5 C3 N2 127.7(8) . . ?
N5 C3 C81 123.3(8) . . ?
N2 C3 C81 108.9(8) . . ?
N1 C4 C12 124.3(11) . . ?
N1 C4 C10 110.3(11) . . ?
C12 C4 C10 125.3(12) . . ?
C10 C5 C1 107.8(10) . . ?
C10 C5 C35 129.4(13) . . ?
C1 C5 C35 122.7(14) . . ?
N5 C6 N3 128.8(9) . . ?
N5 C6 C8 121.5(10) . . ?
N3 C6 C8 109.7(9) . . ?
N7 C7 N4 128.4(11) . . ?
N7 C7 C84 122.9(13) . . ?
N4 C7 C84 108.7(16) . . ?
C16 C8 C13 120.2(12) . . ?
C16 C8 C6 133.0(13) . . ?
C13 C8 C6 106.8(11) . . ?
N7 C9 N3 126.5(13) . . ?
N7 C9 C13 122.2(11) . . ?
N3 C9 C13 111.2(11) . . ?
C5 C10 C4 106.8(11) . . ?
C5 C10 C34 129.7(14) . . ?
C4 C10 C34 123.5(15) . . ?
N6 C11 C12 124.2(11) . . ?
N6 C11 C14 110.5(14) . . ?
C12 C11 C14 125.1(16) . . ?
C11 C12 C4 128.4(12) . . ?
C11 C12 H12 115.8 . . ?
C4 C12 H12 115.8 . . ?
C21 C13 C8 121.4(15) . . ?
C21 C13 C9 133.5(14) . . ?
C8 C13 C9 105.0(10) . . ?
C23 C14 C11 105.7(14) . . ?
C23 C14 C39 133.1(16) . . ?
C11 C14 C39 121.1(18) . . ?
C8 C16 C26 118.1(16) . . ?
C8 C16 H16 120.9 . . ?
C26 C16 H16 120.9 . . ?
C30 C21 C13 118.5(16) . . ?
C30 C21 H21 120.8 . . ?
C13 C21 H21 120.8 . . ?
C14 C23 C28 108.2(12) . . ?
C14 C23 C42 125(2) . . ?
C28 C23 C42 127(2) . . ?
C30 C26 C16 120.1(16) . . ?
C30 C26 H26 120.0 . . ?
C16 C26 H26 120.0 . . ?
N6 C28 C37 122.1(14) . . ?
N6 C28 C23 112.0(16) . . ?
C37 C28 C23 125.6(13) . . ?
C21 C30 C26 121.7(15) . . ?
C21 C30 H30 119.2 . . ?
C26 C30 H30 119.2 . . ?
C10 C34 C48 110.5(11) . . ?
C10 C34 H34A 109.5 . . ?
C48 C34 H34A 109.5 . . ?
C10 C34 H34B 109.5 . . ?
C48 C34 H34B 109.5 . . ?
H34A C34 H34B 108.1 . . ?
C5 C35 C36 111.4(11) . . ?
C5 C35 H35A 109.3 . . ?
C36 C35 H35A 109.3 . . ?
C5 C35 H35B 109.3 . . ?
C36 C35 H35B 109.3 . . ?
H35A C35 H35B 108.0 . . ?
C35 C36 H36A 109.5 . . ?
C35 C36 H36B 109.5 . . ?
H36A C36 H36B 109.5 . . ?
C35 C36 H36C 109.5 . . ?
H36A C36 H36C 109.5 . . ?
H36B C36 H36C 109.5 . . ?
C28 C37 C28 129.6(16) 6 . ?
C28 C37 H37 115.2 6 . ?
C28 C37 H37 115.2 . . ?
C14 C39 C54 115.1(13) . . ?
C14 C39 H39A 108.5 . . ?
C54 C39 H39A 108.5 . . ?
C14 C39 H39B 108.5 . . ?
C54 C39 H39B 108.5 . . ?
H39A C39 H39B 107.5 . . ?
C23 C42 C76 115.7(14) . . ?
C23 C42 H42A 108.4 . . ?
C76 C42 H42A 108.4 . . ?
C23 C42 H42B 108.4 . . ?
C76 C42 H42B 108.4 . . ?
H42A C42 H42B 107.4 . . ?
C34 C48 H48A 109.5 . . ?
C34 C48 H48B 109.5 . . ?
H48A C48 H48B 109.5 . . ?
C34 C48 H48C 109.5 . . ?
H48A C48 H48C 109.5 . . ?
H48B C48 H48C 109.5 . . ?
C39 C54 H54A 109.5 . . ?
C39 C54 H54B 109.5 . . ?
H54A C54 H54B 109.5 . . ?
C39 C54 H54C 109.5 . . ?
H54A C54 H54C 109.5 . . ?
H54B C54 H54C 109.5 . . ?
C68 O1 C74 132(2) . . ?
C69 C68 O1 122(3) . . ?
C69 C68 H68A 106.8 . . ?
O1 C68 H68A 106.8 . . ?
C69 C68 H68B 106.8 . . ?
O1 C68 H68B 106.8 . . ?
H68A C68 H68B 106.7 . . ?
C68 C69 H69A 109.5 . . ?
C68 C69 H69B 109.5 . . ?
H69A C69 H69B 109.5 . . ?
C68 C69 H69C 109.5 . . ?
H69A C69 H69C 109.5 . . ?
H69B C69 H69C 109.5 . . ?
C42 C76 H76A 109.5 . . ?
C42 C76 H76B 109.5 . . ?
H76A C76 H76B 109.5 . . ?
C42 C76 H76C 109.5 . . ?
H76A C76 H76C 109.5 . . ?
H76B C76 H76C 109.5 . . ?
O1 C74 C75 129(3) . . ?
O1 C74 H74A 105.1 . . ?
C75 C74 H74A 105.1 . . ?
O1 C74 H74B 105.1 . . ?
C75 C74 H74B 105.1 . . ?
H74A C74 H74B 105.9 . . ?
C74 C75 H75A 109.5 . . ?
C74 C75 H75B 109.5 . . ?
H75A C75 H75B 109.5 . . ?
C74 C75 H75C 109.5 . . ?
H75A C75 H75C 109.5 . . ?
H75B C75 H75C 109.5 . . ?
C81 C81 C82 122.8(8) 6 . ?
C81 C81 C3 107.0(6) 6 . ?
C82 C81 C3 130.1(11) . . ?
C83 C82 C81 114.9(14) . . ?
C83 C82 H82 122.6 . . ?
C81 C82 H82 122.6 . . ?
C82 C83 C83 122.4(9) . 6 ?
C82 C83 H83 118.8 . . ?
C83 C83 H83 118.8 6 . ?
C84 C84 C85 122.4(8) 6 . ?
C84 C84 C7 107.5(10) 6 . ?
C85 C84 C7 129.9(15) . . ?
C86 C85 C84 115.0(13) . . ?
C86 C85 H85 122.5 . . ?
C84 C85 H85 122.5 . . ?
C86 C86 C85 122.6(9) 6 . ?
C86 C86 H86 118.7 6 . ?
C85 C86 H86 118.7 . . ?
C202 C201 C209 119.5 . . ?
C202 C201 C206 120.5 . . ?
C209 C201 C206 107.5 . . ?
C201 C202 C212 122.5 . . ?
C201 C202 C203 118.2 . . ?
C212 C202 C203 107.0 . . ?
C204 C203 C214 121.0 . . ?
C204 C203 C202 120.6 . . ?
C214 C203 C202 105.2 . . ?
C203 C204 C217 119.3 . . ?
C203 C204 C205 119.0 . . ?
C217 C204 C205 110.4 . . ?
C206 C205 C204 124.4 . . ?
C206 C205 C219 118.7 . . ?
C204 C205 C219 104.5 . . ?
C205 C206 C207 122.1 . . ?
C205 C206 C201 117.3 . . ?
C207 C206 C201 109.2 . . ?
C221 C207 C206 120.2 . . ?
C221 C207 C208 119.8 . . ?
C206 C207 C208 108.0 . . ?
C224 C208 C209 120.6 . . ?
C224 C208 C207 121.5 . . ?
C209 C208 C207 106.3 . . ?
C210 C209 C201 118.6 . . ?
C210 C209 C208 120.0 . . ?
C201 C209 C208 109.0 . . ?
C209 C210 C211 122.5 . . ?
C209 C210 C226 115.7 . . ?
C211 C210 C226 109.1 . . ?
C212 C211 C210 117.9 . . ?
C212 C211 C228 119.0 . . ?
C210 C211 C228 111.1 . . ?
C211 C212 C202 118.8 . . ?
C211 C212 C213 120.0 . . ?
C202 C212 C213 109.6 . . ?
C230 C213 C214 120.2 . . ?
C230 C213 C212 118.6 . . ?
C214 C213 C212 108.9 . . ?
C215 C214 C213 116.6 . . ?
C215 C214 C203 122.5 . . ?
C213 C214 C203 109.3 . . ?
C232 C215 C214 124.2 . . ?
C232 C215 C216 108.9 . . ?
C214 C215 C216 114.0 . . ?
C216 C216 C217 121.6 6_565 . ?
C216 C216 C215 106.2 6_565 . ?
C217 C216 C215 120.0 . . ?
C216 C217 C204 123.1 . . ?
C216 C217 C218 117.5 . . ?
C204 C217 C218 108.6 . . ?
C218 C218 C219 119.8 6_565 . ?
C218 C218 C217 120.9 6_565 . ?
C219 C218 C217 106.9 . . ?
C218 C219 C220 122.8 . . ?
C218 C219 C205 109.6 . . ?
C220 C219 C205 115.7 . . ?
C220 C220 C219 117.4 6_565 . ?
C220 C220 C221 109.5 6_565 . ?
C219 C220 C221 121.3 . . ?
C207 C221 C220 122.0 . . ?
C207 C221 C222 117.1 . . ?
C220 C221 C222 109.2 . . ?
C223 C222 C221 122.4(4) . 6_565 ?
C223 C222 C221 122.4 . . ?
C221 C222 C221 102.5(5) 6_565 . ?
C222 C223 C224 121.5(4) . 6_565 ?
C222 C223 C224 121.5 . . ?
C224 C223 C224 104.3(5) 6_565 . ?
C208 C224 C225 121.4 . . ?
C208 C224 C223 117.7 . . ?
C225 C224 C223 109.8 . . ?
C226 C225 C225 120.5 . 6_565 ?
C226 C225 C224 119.6 . . ?
C225 C225 C224 108.1 6_565 . ?
C225 C226 C210 122.7 . . ?
C225 C226 C227 118.4 . . ?
C210 C226 C227 107.0 . . ?
C227 C227 C226 121.1 6_565 . ?
C227 C227 C228 120.0 6_565 . ?
C226 C227 C228 106.8 . . ?
C229 C228 C211 121.2 . . ?
C229 C228 C227 120.2 . . ?
C211 C228 C227 106.0 . . ?
C229 C229 C228 119.7 6_565 . ?
C229 C229 C230 108.4 6_565 . ?
C228 C229 C230 119.5 . . ?
C213 C230 C231 117.7 . . ?
C213 C230 C229 121.7 . . ?
C231 C230 C229 108.8 . . ?
C232 C231 C230 121.0 . . ?
C232 C231 C230 121.0(4) . 6_565 ?
C230 C231 C230 105.5(5) . 6_565 ?
C215 C232 C215 109.8(5) . 6_565 ?
C215 C232 C231 120.1 . . ?
C215 C232 C231 120.1(4) 6_565 . ?

loop_
_geom_bond_atom_site_label_1
_geom_bond_atom_site_label_2
_geom_bond_distance
_geom_bond_site_symmetry_2
_geom_bond_publ_flag
Tb1 N1 2.417(7) . ?
Tb1 N1 2.417(7) 6 ?
Tb1 N6 2.419(9) . ?
Tb1 N6 2.419(9) 6 ?
Tb1 N3 2.433(7) . ?
Tb1 N3 2.433(7) 6 ?
Tb1 N4 2.446(10) . ?
Tb1 N2 2.473(10) . ?
N1 C4 1.351(13) . ?
N1 C1 1.388(11) . ?
N2 C3 1.357(10) 6 ?
N2 C3 1.357(10) . ?
N3 C6 1.357(13) . ?
N3 C9 1.377(12) . ?
N4 C7 1.367(17) . ?
N4 C7 1.367(17) 6 ?
N5 C6 1.334(13) . ?
N5 C3 1.334(13) . ?
C1 C2 1.370(11) . ?
C1 C5 1.468(14) . ?
C2 H2 0.9500 . ?
N6 C11 1.35(2) . ?
N6 C28 1.393(14) . ?
N7 C7 1.28(2) . ?
N7 C9 1.352(17) . ?
C3 C81 1.482(12) . ?
C4 C12 1.417(18) . ?
C4 C10 1.465(17) . ?
C5 C10 1.324(19) . ?
C5 C35 1.510(17) . ?
C6 C8 1.453(14) . ?
C7 C84 1.495(16) . ?
C8 C16 1.357(18) . ?
C8 C13 1.412(18) . ?
C9 C13 1.43(2) . ?
C10 C34 1.512(19) . ?
C11 C12 1.37(2) . ?
C11 C14 1.498(17) . ?
C12 H12 0.9500 . ?
C13 C21 1.380(17) . ?
C14 C23 1.31(2) . ?
C14 C39 1.52(3) . ?
C16 C26 1.41(2) . ?
C16 H16 0.9500 . ?
C21 C30 1.34(3) . ?
C21 H21 0.9500 . ?
C23 C28 1.41(2) . ?
C23 C42 1.495(19) . ?
C26 C30 1.41(3) . ?
C26 H26 0.9500 . ?
C28 C37 1.404(19) . ?
C30 H30 0.9500 . ?
C34 C48 1.551(18) . ?
C34 H34A 0.9900 . ?
C34 H34B 0.9900 . ?
C35 C36 1.538(17) . ?
C35 H35A 0.9900 . ?
C35 H35B 0.9900 . ?
C36 H36A 0.9800 . ?
C36 H36B 0.9800 . ?
C36 H36C 0.9800 . ?
C37 H37 0.9500 . ?
C39 C54 1.54(3) . ?
C39 H39A 0.9900 . ?
C39 H39B 0.9900 . ?
C42 C76 1.56(3) . ?
C42 H42A 0.9900 . ?
C42 H42B 0.9900 . ?
C48 H48A 0.9800 . ?
C48 H48B 0.9800 . ?
C48 H48C 0.9800 . ?
C54 H54A 0.9800 . ?
C54 H54B 0.9800 . ?
C54 H54C 0.9800 . ?
O1 C68 1.34(3) . ?
O1 C74 1.421(10) . ?
C68 C69 1.26(5) . ?
C68 H68A 0.9900 . ?
C68 H68B 0.9900 . ?
C69 H69A 0.9800 . ?
C69 H69B 0.9800 . ?
C69 H69C 0.9800 . ?
C76 H76A 0.9800 . ?
C76 H76B 0.9800 . ?
C76 H76C 0.9800 . ?
C74 C75 1.511(10) . ?
C74 H74A 0.9900 . ?
C74 H74B 0.9900 . ?
C75 H75A 0.9800 . ?
C75 H75B 0.9800 . ?
C75 H75C 0.9800 . ?
C81 C81 1.33(2) 6 ?
C81 C82 1.407(14) . ?
C82 C83 1.376(19) . ?
C82 H82 0.9500 . ?
C83 C83 1.38(4) 6 ?
C83 H83 0.9500 . ?
C84 C84 1.31(3) 6 ?
C84 C85 1.407(17) . ?
C85 C86 1.385(9) . ?
C85 H85 0.9500 . ?
C86 C86 1.33(3) 6 ?
C86 H86 0.9500 . ?
C201 C202 1.3628 . ?
C201 C209 1.4271 . ?
C201 C206 1.4873 . ?
C202 C212 1.4422 . ?
C202 C203 1.5507 . ?
C203 C204 1.3088 . ?
C203 C214 1.4878 . ?
C204 C217 1.4112 . ?
C204 C205 1.4491 . ?
C205 C206 1.3574 . ?
C205 C219 1.5255 . ?
C206 C207 1.4107 . ?
C207 C221 1.3284 . ?
C207 C208 1.4996 . ?
C208 C224 1.3279 . ?
C208 C209 1.4751 . ?
C209 C210 1.4017 . ?
C210 C211 1.4307 . ?
C210 C226 1.4676 . ?
C211 C212 1.4047 . ?
C211 C228 1.4487 . ?
C212 C213 1.4629 . ?
C213 C230 1.3906 . ?
C213 C214 1.4412 . ?
C214 C215 1.3702 . ?
C215 C232 1.3362 . ?
C215 C216 1.5270 . ?
C216 C216 1.33(2) 6_565 ?
C216 C217 1.3611 . ?
C217 C218 1.4945 . ?
C218 C218 1.22(2) 6_565 ?
C218 C219 1.4037 . ?
C219 C220 1.4041 . ?
C220 C220 1.33(2) 6_565 ?
C220 C221 1.4085 . ?
C221 C222 1.4552 . ?
C222 C223 1.3286 . ?
C223 C224 1.426(16) 6_565 ?
C223 C224 1.4267 . ?
C224 C225 1.4095 . ?
C225 C226 1.3656 . ?
C225 C225 1.38(2) 6_565 ?
C226 C227 1.5022 . ?
C227 C227 1.208(19) 6_565 ?
C227 C228 1.5274 . ?
C228 C229 1.3742 . ?
C229 C229 1.37(2) 6_565 ?
C229 C230 1.4317 . ?
C230 C231 1.4316 . ?
C231 C232 1.3469 . ?

loop_
_geom_torsion_atom_site_label_1
_geom_torsion_atom_site_label_2
_geom_torsion_atom_site_label_3
_geom_torsion_atom_site_label_4
_geom_torsion
_geom_torsion_site_symmetry_1
_geom_torsion_site_symmetry_2
_geom_torsion_site_symmetry_3
_geom_torsion_site_symmetry_4
_geom_torsion_publ_flag
C4 N1 C1 C2 -174.6(9) . . . . ?
Tb1 N1 C1 C2 30.6(12) . . . . ?
C4 N1 C1 C5 2.7(9) . . . . ?
Tb1 N1 C1 C5 -152.2(6) . . . . ?
N1 C1 C2 C1 6.1(18) . . . 6 ?
C5 C1 C2 C1 -170.7(8) . . . 6 ?
C6 N5 C3 N2 -0.9(13) . . . . ?
C6 N5 C3 C81 176.0(7) . . . . ?
C3 N2 C3 N5 175.2(5) 6 . . . ?
Tb1 N2 C3 N5 -40.8(11) . . . . ?
C3 N2 C3 C81 -2.0(11) 6 . . . ?
Tb1 N2 C3 C81 142.0(6) . . . . ?
C1 N1 C4 C12 173.6(8) . . . . ?
Tb1 N1 C4 C12 -31.2(12) . . . . ?
C1 N1 C4 C10 -2.7(10) . . . . ?
Tb1 N1 C4 C10 152.5(6) . . . . ?
C2 C1 C5 C10 175.6(10) . . . . ?
N1 C1 C5 C10 -1.6(10) . . . . ?
C2 C1 C5 C35 -3.3(15) . . . . ?
N1 C1 C5 C35 179.5(9) . . . . ?
C3 N5 C6 N3 2.8(13) . . . . ?
C3 N5 C6 C8 -175.4(8) . . . . ?
C9 N3 C6 N5 -175.0(8) . . . . ?
Tb1 N3 C6 N5 38.4(12) . . . . ?
C9 N3 C6 C8 3.4(10) . . . . ?
Tb1 N3 C6 C8 -143.2(6) . . . . ?
C9 N7 C7 N4 10.8(19) . . . . ?
C9 N7 C7 C84 -168.7(9) . . . . ?
C7 N4 C7 N7 -174.3(7) 6 . . . ?
Tb1 N4 C7 N7 27.4(17) . . . . ?
C7 N4 C7 C84 5.3(15) 6 . . . ?
Tb1 N4 C7 C84 -153.1(7) . . . . ?
N5 C6 C8 C16 -5.0(16) . . . . ?
N3 C6 C8 C16 176.5(11) . . . . ?
N5 C6 C8 C13 175.3(8) . . . . ?
N3 C6 C8 C13 -3.2(10) . . . . ?
C7 N7 C9 N3 -3.4(16) . . . . ?
C7 N7 C9 C13 171.6(10) . . . . ?
C6 N3 C9 N7 173.2(9) . . . . ?
Tb1 N3 C9 N7 -40.4(13) . . . . ?
C6 N3 C9 C13 -2.3(10) . . . . ?
Tb1 N3 C9 C13 144.1(7) . . . . ?
C1 C5 C10 C4 0.0(11) . . . . ?
C35 C5 C10 C4 178.8(10) . . . . ?
C1 C5 C10 C34 -178.1(11) . . . . ?
C35 C5 C10 C34 1(2) . . . . ?
N1 C4 C10 C5 1.7(11) . . . . ?
C12 C4 C10 C5 -174.5(9) . . . . ?
N1 C4 C10 C34 180.0(10) . . . . ?
C12 C4 C10 C34 3.7(16) . . . . ?
C28 N6 C11 C12 -171.8(10) . . . . ?
Tb1 N6 C11 C12 30.5(14) . . . . ?
C28 N6 C11 C14 2.5(11) . . . . ?
Tb1 N6 C11 C14 -155.2(6) . . . . ?
N6 C11 C12 C4 6.2(17) . . . . ?
C14 C11 C12 C4 -167.3(10) . . . . ?
N1 C4 C12 C11 -5.7(16) . . . . ?
C10 C4 C12 C11 170.1(10) . . . . ?
C16 C8 C13 C21 -1.2(16) . . . . ?
C6 C8 C13 C21 178.5(10) . . . . ?
C16 C8 C13 C9 -178.1(9) . . . . ?
C6 C8 C13 C9 1.6(10) . . . . ?
N7 C9 C13 C21 8.3(19) . . . . ?
N3 C9 C13 C21 -176.0(11) . . . . ?
N7 C9 C13 C8 -175.4(9) . . . . ?
N3 C9 C13 C8 0.3(11) . . . . ?
N6 C11 C14 C23 -2.6(13) . . . . ?
C12 C11 C14 C23 171.6(11) . . . . ?
N6 C11 C14 C39 -178.9(10) . . . . ?
C12 C11 C14 C39 -4.6(17) . . . . ?
C13 C8 C16 C26 1.7(16) . . . . ?
C6 C8 C16 C26 -177.9(11) . . . . ?
C8 C13 C21 C30 0.6(17) . . . . ?
C9 C13 C21 C30 176.4(13) . . . . ?
C11 C14 C23 C28 1.5(13) . . . . ?
C39 C14 C23 C28 177.1(13) . . . . ?
C11 C14 C23 C42 -176.4(12) . . . . ?
C39 C14 C23 C42 -1(2) . . . . ?
C8 C16 C26 C30 -1.7(18) . . . . ?
C11 N6 C28 C37 172.6(12) . . . . ?
Tb1 N6 C28 C37 -30.7(15) . . . . ?
C11 N6 C28 C23 -1.6(12) . . . . ?
Tb1 N6 C28 C23 155.1(8) . . . . ?
C14 C23 C28 N6 0.0(14) . . . . ?
C42 C23 C28 N6 177.8(12) . . . . ?
C14 C23 C28 C37 -174.0(13) . . . . ?
C42 C23 C28 C37 4(2) . . . . ?
C13 C21 C30 C26 -1(2) . . . . ?
C16 C26 C30 C21 1(2) . . . . ?
C5 C10 C34 C48 97.7(19) . . . . ?
C4 C10 C34 C48 -80.1(19) . . . . ?
C10 C5 C35 C36 -88.5(19) . . . . ?
C1 C5 C35 C36 90.2(18) . . . . ?
N6 C28 C37 C28 -3(3) . . . 6 ?
C23 C28 C37 C28 170.3(12) . . . 6 ?
C23 C14 C39 C54 -98(2) . . . . ?
C11 C14 C39 C54 78(2) . . . . ?
C14 C23 C42 C76 -116(2) . . . . ?
C28 C23 C42 C76 67(2) . . . . ?
C74 O1 C68 C69 180.000(6) . . . . ?
C68 O1 C74 C75 180.000(3) . . . . ?
N5 C3 C81 C81 -176.2(6) . . . 6 ?
N2 C3 C81 C81 1.2(7) . . . 6 ?
N5 C3 C81 C82 8.2(13) . . . . ?
N2 C3 C81 C82 -174.4(9) . . . . ?
C81 C81 C82 C83 0.0(10) 6 . . . ?
C3 C81 C82 C83 175.0(8) . . . . ?
C81 C82 C83 C83 0.0(10) . . . 6 ?
N7 C7 C84 C84 176.3(9) . . . 6 ?
N4 C7 C84 C84 -3.3(9) . . . 6 ?
N7 C7 C84 C85 1.8(18) . . . . ?
N4 C7 C84 C85 -177.8(11) . . . . ?
C84 C84 C85 C86 0.7(13) 6 . . . ?
C7 C84 C85 C86 174.5(11) . . . . ?
C84 C85 C86 C86 -0.7(13) . . . 6 ?
C209 C201 C202 C212 1.6 . . . . ?
C206 C201 C202 C212 -135.8 . . . . ?
C209 C201 C202 C203 138.9 . . . . ?
C206 C201 C202 C203 1.5 . . . . ?
C201 C202 C203 C204 -1.8 . . . . ?
C212 C202 C203 C204 141.5 . . . . ?
C201 C202 C203 C214 -143.2 . . . . ?
C212 C202 C203 C214 0.1 . . . . ?
C214 C203 C204 C217 -2.0 . . . . ?
C202 C203 C204 C217 -137.3 . . . . ?
C214 C203 C204 C205 138.1 . . . . ?
C202 C203 C204 C205 2.7 . . . . ?
C203 C204 C205 C206 -3.7 . . . . ?
C217 C204 C205 C206 139.6 . . . . ?
C203 C204 C205 C219 -144.8 . . . . ?
C217 C204 C205 C219 -1.5 . . . . ?
C204 C205 C206 C207 -136.0 . . . . ?
C219 C205 C206 C207 0.2 . . . . ?
C204 C205 C206 C201 3.4 . . . . ?
C219 C205 C206 C201 139.5 . . . . ?
C202 C201 C206 C205 -2.3 . . . . ?
C209 C201 C206 C205 -144.1 . . . . ?
C202 C201 C206 C207 142.0 . . . . ?
C209 C201 C206 C207 0.1 . . . . ?
C205 C206 C207 C221 -1.1 . . . . ?
C201 C206 C207 C221 -143.4 . . . . ?
C205 C206 C207 C208 141.5 . . . . ?
C201 C206 C207 C208 -0.7 . . . . ?
C221 C207 C208 C224 0.5 . . . . ?
C206 C207 C208 C224 -142.3 . . . . ?
C221 C207 C208 C209 143.8 . . . . ?
C206 C207 C208 C209 1.0 . . . . ?
C202 C201 C209 C210 0.4 . . . . ?
C206 C201 C209 C210 142.7 . . . . ?
C202 C201 C209 C208 -141.8 . . . . ?
C206 C201 C209 C208 0.5 . . . . ?
C224 C208 C209 C210 1.2 . . . . ?
C207 C208 C209 C210 -142.5 . . . . ?
C224 C208 C209 C201 142.7 . . . . ?
C207 C208 C209 C201 -0.9 . . . . ?
C201 C209 C210 C211 -2.3 . . . . ?
C208 C209 C210 C211 135.7 . . . . ?
C201 C209 C210 C226 -139.7 . . . . ?
C208 C209 C210 C226 -1.7 . . . . ?
C209 C210 C211 C212 2.1 . . . . ?
C226 C210 C211 C212 141.9 . . . . ?
C209 C210 C211 C228 -140.4 . . . . ?
C226 C210 C211 C228 -0.6 . . . . ?
C210 C211 C212 C202 0.0 . . . . ?
C228 C211 C212 C202 139.4 . . . . ?
C210 C211 C212 C213 -139.5 . . . . ?
C228 C211 C212 C213 0.0 . . . . ?
C201 C202 C212 C211 -1.8 . . . . ?
C203 C202 C212 C211 -143.1 . . . . ?
C201 C202 C212 C213 141.5 . . . . ?
C203 C202 C212 C213 0.2 . . . . ?
C211 C212 C213 C230 -0.1 . . . . ?
C202 C212 C213 C230 -142.9 . . . . ?
C211 C212 C213 C214 142.4 . . . . ?
C202 C212 C213 C214 -0.4 . . . . ?
C230 C213 C214 C215 -2.1 . . . . ?
C212 C213 C214 C215 -143.9 . . . . ?
C230 C213 C214 C203 142.2 . . . . ?
C212 C213 C214 C203 0.4 . . . . ?
C204 C203 C214 C215 0.3 . . . . ?
C202 C203 C214 C215 141.5 . . . . ?
C204 C203 C214 C213 -141.5 . . . . ?
C202 C203 C214 C213 -0.3 . . . . ?
C213 C214 C215 C232 3.9 . . . . ?
C203 C214 C215 C232 -135.4 . . . . ?
C213 C214 C215 C216 140.8 . . . . ?
C203 C214 C215 C216 1.6 . . . . ?
C232 C215 C216 C216 -1.5 . . . 6_565 ?
C214 C215 C216 C216 -144.8 . . . 6_565 ?
C232 C215 C216 C217 141.4 . . . . ?
C214 C215 C216 C217 -1.9 . . . . ?
C216 C216 C217 C204 137.6 6_565 . . . ?
C215 C216 C217 C204 0.4 . . . . ?
C216 C216 C217 C218 -2.6 6_565 . . . ?
C215 C216 C217 C218 -139.8 . . . . ?
C203 C204 C217 C216 1.6 . . . . ?
C205 C204 C217 C216 -141.6 . . . . ?
C203 C204 C217 C218 144.8 . . . . ?
C205 C204 C217 C218 1.6 . . . . ?
C216 C217 C218 C218 2.6 . . . 6_565 ?
C204 C217 C218 C218 -142.9 . . . 6_565 ?
C216 C217 C218 C219 144.6 . . . . ?
C204 C217 C218 C219 -1.0 . . . . ?
C218 C218 C219 C220 1.6 6_565 . . . ?
C217 C218 C219 C220 -140.9 . . . . ?
C218 C218 C219 C205 142.5 6_565 . . . ?
C217 C218 C219 C205 0.0 . . . . ?
C206 C205 C219 C218 -142.9 . . . . ?
C204 C205 C219 C218 0.9 . . . . ?
C206 C205 C219 C220 1.1 . . . . ?
C204 C205 C219 C220 144.9 . . . . ?
C218 C219 C220 C220 -1.5 . . . 6_565 ?
C205 C219 C220 C220 -140.3 . . . 6_565 ?
C218 C219 C220 C221 137.4 . . . . ?
C205 C219 C220 C221 -1.4 . . . . ?
C206 C207 C221 C220 0.8 . . . . ?
C208 C207 C221 C220 -137.5 . . . . ?
C206 C207 C221 C222 140.0 . . . . ?
C208 C207 C221 C222 1.7 . . . . ?
C220 C220 C221 C207 142.2 6_565 . . . ?
C219 C220 C221 C207 0.5 . . . . ?
C220 C220 C221 C222 0.3 6_565 . . . ?
C219 C220 C221 C222 -141.4 . . . . ?
C207 C221 C222 C223 -2.0 . . . . ?
C220 C221 C222 C223 142.0 . . . . ?
C207 C221 C222 C221 -144.5 . . . 6_565 ?
C220 C221 C222 C221 -0.4 . . . 6_565 ?
C221 C222 C223 C224 -0.1(3) 6_565 . . 6_565 ?
C221 C222 C223 C224 -135.3(4) . . . 6_565 ?
C221 C222 C223 C224 135.3(4) 6_565 . . . ?
C221 C222 C223 C224 0.1 . . . . ?
C209 C208 C224 C225 -0.5 . . . . ?
C207 C208 C224 C225 137.7 . . . . ?
C209 C208 C224 C223 -140.6 . . . . ?
C207 C208 C224 C223 -2.4 . . . . ?
C222 C223 C224 C208 2.1 . . . . ?
C224 C223 C224 C208 144.0 6_565 . . . ?
C222 C223 C224 C225 -142.3 . . . . ?
C224 C223 C224 C225 -0.4 6_565 . . . ?
C208 C224 C225 C226 0.5 . . . . ?
C223 C224 C225 C226 143.4 . . . . ?
C208 C224 C225 C225 -142.6 . . . 6_565 ?
C223 C224 C225 C225 0.3 . . . 6_565 ?
C225 C225 C226 C210 137.3 6_565 . . . ?
C224 C225 C226 C210 -1.2 . . . . ?
C225 C225 C226 C227 -0.6 6_565 . . . ?
C224 C225 C226 C227 -139.1 . . . . ?
C209 C210 C226 C225 1.8 . . . . ?
C211 C210 C226 C225 -141.1 . . . . ?
C209 C210 C226 C227 143.7 . . . . ?
C211 C210 C226 C227 0.8 . . . . ?
C225 C226 C227 C227 0.6 . . . 6_565 ?
C210 C226 C227 C227 -143.2 . . . 6_565 ?
C225 C226 C227 C228 143.1 . . . . ?
C210 C226 C227 C228 -0.7 . . . . ?
C212 C211 C228 C229 -0.1 . . . . ?
C210 C211 C228 C229 141.9 . . . . ?
C212 C211 C228 C227 -141.9 . . . . ?
C210 C211 C228 C227 0.1 . . . . ?
C227 C227 C228 C229 1.1 6_565 . . . ?
C226 C227 C228 C229 -141.9 . . . . ?
C227 C227 C228 C211 143.4 6_565 . . . ?
C226 C227 C228 C211 0.4 . . . . ?
C211 C228 C229 C229 -137.6 . . . 6_565 ?
C227 C228 C229 C229 -1.1 . . . 6_565 ?
C211 C228 C229 C230 0.2 . . . . ?
C227 C228 C229 C230 136.8 . . . . ?
C214 C213 C230 C231 0.9 . . . . ?
C212 C213 C230 C231 139.0 . . . . ?
C214 C213 C230 C229 -138.0 . . . . ?
C212 C213 C230 C229 0.2 . . . . ?
C229 C229 C230 C213 141.8 6_565 . . . ?
C228 C229 C230 C213 -0.3 . . . . ?
C229 C229 C230 C231 -0.2 6_565 . . . ?
C228 C229 C230 C231 -142.3 . . . . ?
C213 C230 C231 C232 -1.1 . . . . ?
C229 C230 C231 C232 142.6 . . . . ?
C213 C230 C231 C230 -143.4 . . . 6_565 ?
C229 C230 C231 C230 0.3 . . . 6_565 ?
C214 C215 C232 C215 141.2 . . . 6_565 ?
C216 C215 C232 C215 2.5 . . . 6_565 ?
C214 C215 C232 C231 -4.2 . . . . ?
C216 C215 C232 C231 -143.0 . . . . ?
C230 C231 C232 C215 2.7 . . . . ?
C230 C231 C232 C215 139.2(4) 6_565 . . . ?
C230 C231 C232 C215 -139.2(3) . . . 6_565 ?
C230 C231 C232 C215 -2.7(2) 6_565 . . 6_565 ?
